data_7248416
loop_
_publ_author_name
'Silber, Vincent'
'Gourlaouen, Christophe'
'Ruppert, Romain'

_publ_section_title
;
 Keto--enol equilibrium: stable tautomers of ortho-, meta-, and
 para-hydroquinones in large aromatics
;
_journal_issue 17
_journal_name_full 'RSC Advances'
_journal_page_first 11969
_journal_page_last 11976
_journal_paper_doi 10.1039/D4RA02202E
_journal_volume 14
_journal_year 2024
_chemical_formula_moiety 'C28 H19 Br O2'
_chemical_formula_sum 'C28 H19 Br O2'
_chemical_formula_weight 467.34
_space_group_crystal_system monoclinic
_space_group_IT_number 14
_space_group_name_Hall '-P 2ybc'
_space_group_name_H-M_alt 'P 1 21/c 1'
_atom_sites_solution_hydrogens geom
_audit_block_doi 10.5517/ccdc.csd.cc287sx7
_audit_creation_method SHELXL-2018/3
_audit_update_record
;
2022-03-07 deposited with the CCDC.	2024-04-09 downloaded from the CCDC.
;
_cell_angle_alpha 90
_cell_angle_beta 104.4410(10)
_cell_angle_gamma 90
_cell_formula_units_Z 8
_cell_length_a 14.6897(5)
_cell_length_b 14.0457(6)
_cell_length_c 20.6528(7)
_cell_measurement_reflns_used 9670
_cell_measurement_temperature 120(2)
_cell_measurement_theta_max 27.89
_cell_measurement_theta_min 2.43
_cell_volume 4126.6(3)
_computing_cell_refinement 'Bruker SAINT'
_computing_data_collection 'Bruker APEX2'
_computing_data_reduction 'Bruker SAINT'
_computing_molecular_graphics 'Bruker SHELXTL'
_computing_publication_material 'Bruker SHELXTL'
_computing_structure_refinement 'SHELXL-2018/3 (Sheldrick, 2018)'
_computing_structure_solution 'SHELXT 2014/5 (Sheldrick, 2014)'
_diffrn_ambient_temperature 120(2)
_diffrn_measured_fraction_theta_full 1.000
_diffrn_measured_fraction_theta_max 0.999
_diffrn_measurement_device_type 'Bruker APEX-II CCD'
_diffrn_measurement_method '\f and \w scans'
_diffrn_radiation_type MoK\a
_diffrn_radiation_wavelength 0.71073
_diffrn_reflns_av_R_equivalents 0.0468
_diffrn_reflns_av_unetI/netI 0.0215
_diffrn_reflns_Laue_measured_fraction_full 1.000
_diffrn_reflns_Laue_measured_fraction_max 0.999
_diffrn_reflns_limit_h_max 19
_diffrn_reflns_limit_h_min -19
_diffrn_reflns_limit_k_max 18
_diffrn_reflns_limit_k_min -18
_diffrn_reflns_limit_l_max 27
_diffrn_reflns_limit_l_min -27
_diffrn_reflns_number 91304
_diffrn_reflns_point_group_measured_fraction_full 1.000
_diffrn_reflns_point_group_measured_fraction_max 0.999
_diffrn_reflns_theta_full 25.242
_diffrn_reflns_theta_max 27.924
_diffrn_reflns_theta_min 2.036
_exptl_absorpt_coefficient_mu 2.016
_exptl_absorpt_correction_T_max 0.7456
_exptl_absorpt_correction_T_min 0.6577
_exptl_absorpt_correction_type multi-scan
_exptl_absorpt_process_details sadabs
_exptl_crystal_colour colorless
_exptl_crystal_density_diffrn 1.504
_exptl_crystal_density_meas ?
_exptl_crystal_description prism
_exptl_crystal_F_000 1904
_exptl_crystal_size_max 0.200
_exptl_crystal_size_mid 0.200
_exptl_crystal_size_min 0.150
_refine_diff_density_max 0.749
_refine_diff_density_min -0.733
_refine_diff_density_rms 0.061
_refine_ls_extinction_method none
_refine_ls_goodness_of_fit_ref 1.006
_refine_ls_hydrogen_treatment constr
_refine_ls_matrix_type full
_refine_ls_number_parameters 563
_refine_ls_number_reflns 9892
_refine_ls_number_restraints 0
_refine_ls_restrained_S_all 1.006
_refine_ls_R_factor_all 0.0389
_refine_ls_R_factor_gt 0.0295
_refine_ls_shift/su_max 0.004
_refine_ls_shift/su_mean 0.000
_refine_ls_structure_factor_coef Fsqd
_refine_ls_weighting_details 'w=1/[\s^2^(Fo^2^)+(0.0339P)^2^+3.7757P] where P=(Fo^2^+2Fc^2^)/3'
_refine_ls_weighting_scheme calc
_refine_ls_wR_factor_gt 0.0709
_refine_ls_wR_factor_ref 0.0764
_reflns_Friedel_coverage 0.000
_reflns_number_gt 8445
_reflns_number_total 9892
_reflns_threshold_expression 'I > 2\s(I)'
_cod_data_source_file d4ra02202e2.cif
_cod_data_source_block mo_JWVS210111_0m_a
_cod_depositor_comments
;
The following automatic conversions were performed:

data item '_exptl_crystal_density_meas' value 'none' was changed to
'?' -- the value is perceived as not measured.

Automatic conversion script
Id: cif_fix_values 8170 2020-07-09 18:12:32Z antanas 
;
_cod_original_sg_symbol_H-M 'P 21/c'
_cod_database_code 7248416
_shelx_shelxl_version_number 2018/3
_shelx_space_group_comment
;
The symmetry employed for this shelxl refinement is uniquely defined
by the following loop, which should always be used as a source of
symmetry information in preference to the above space-group names.
They are only intended as comments.
;
_shelx_estimated_absorpt_t_min 0.689
_shelx_estimated_absorpt_t_max 0.752

loop_
_space_group_symop_operation_xyz
'x, y, z'
'-x, y+1/2, -z+1/2'
'-x, -y, -z'
'x, -y-1/2, z-1/2'

loop_
_atom_site_label
_atom_site_type_symbol
_atom_site_fract_x
_atom_site_fract_y
_atom_site_fract_z
_atom_site_U_iso_or_equiv
_atom_site_adp_type
_atom_site_occupancy
_atom_site_site_symmetry_order
_atom_site_calc_flag
_atom_site_refinement_flags_posn
_atom_site_refinement_flags_adp
_atom_site_refinement_flags_occupancy
_atom_site_disorder_assembly
_atom_site_disorder_group
C1 C 0.78280(11) 0.34557(12) 0.55939(8) 0.0134(3) Uani 1 1 d . . . . .
C2 C 0.87211(11) 0.30183(12) 0.58490(8) 0.0135(3) Uani 1 1 d . . . . .
C3 C 0.88982(11) 0.25500(13) 0.64529(8) 0.0169(3) Uani 1 1 d . . . . .
C4 C 0.82500(12) 0.25044(13) 0.68487(8) 0.0179(3) Uani 1 1 d . . . . .
H4 H 0.838500 0.215112 0.725370 0.021 Uiso 1 1 calc R U . . .
C5 C 0.74152(12) 0.29845(13) 0.66344(8) 0.0165(3) Uani 1 1 d . . . . .
C6 C 0.72067(11) 0.35019(12) 0.60216(8) 0.0142(3) Uani 1 1 d . . . . .
C7 C 0.64181(12) 0.41335(13) 0.58730(9) 0.0177(3) Uani 1 1 d . . . . .
H7 H 0.598097 0.413267 0.614319 0.021 Uiso 1 1 calc R U . . .
C8 C 0.62989(11) 0.47299(13) 0.53471(9) 0.0171(3) Uani 1 1 d . . . . .
H8 H 0.583388 0.521398 0.528960 0.021 Uiso 1 1 calc R U . . .
C9 C 0.68584(12) 0.46483(12) 0.48744(8) 0.0155(3) Uani 1 1 d . . . . .
C10 C 0.67048(12) 0.53010(13) 0.43322(9) 0.0192(3) Uani 1 1 d . . . . .
H10 H 0.622213 0.576566 0.428110 0.023 Uiso 1 1 calc R U . . .
C11 C 0.72442(13) 0.52632(13) 0.38878(9) 0.0196(3) Uani 1 1 d . . . . .
H11 H 0.719792 0.575383 0.356454 0.024 Uiso 1 1 calc R U . . .
C12 C 0.78778(12) 0.44965(13) 0.39015(8) 0.0169(3) Uani 1 1 d . . . . .
C13 C 0.84471(12) 0.44855(13) 0.34338(8) 0.0192(3) Uani 1 1 d . . . . .
H13 H 0.838807 0.498199 0.311359 0.023 Uiso 1 1 calc R U . . .
C14 C 0.90701(12) 0.37738(14) 0.34427(8) 0.0195(4) Uani 1 1 d . . . . .
H14 H 0.951810 0.382502 0.318282 0.023 Uiso 1 1 calc R U . . .
C15 C 0.90570(12) 0.29470(13) 0.38405(8) 0.0166(3) Uani 1 1 d . . . . .
C16 C 0.96567(12) 0.21611(14) 0.37916(9) 0.0210(4) Uani 1 1 d . . . . .
H16 H 1.010575 0.222551 0.353360 0.025 Uiso 1 1 calc R U . . .
C17 C 0.95945(12) 0.13282(14) 0.41068(9) 0.0212(4) Uani 1 1 d . . . . .
H17 H 1.003546 0.083484 0.410286 0.025 Uiso 1 1 calc R U . . .
C18 C 0.88658(12) 0.11883(13) 0.44462(8) 0.0177(3) Uani 1 1 d . . . . .
C19 C 0.87271(13) 0.02828(13) 0.47052(9) 0.0211(4) Uani 1 1 d . . . . .
H19 H 0.916109 -0.021528 0.469547 0.025 Uiso 1 1 calc R U . . .
C20 C 0.79734(13) 0.01141(13) 0.49705(9) 0.0218(4) Uani 1 1 d . . . . .
H20 H 0.790441 -0.048646 0.516445 0.026 Uiso 1 1 calc R U . . .
C21 C 0.73055(13) 0.08343(13) 0.49535(9) 0.0205(4) Uani 1 1 d . . . . .
H21 H 0.675778 0.070360 0.510406 0.025 Uiso 1 1 calc R U . . .
C22 C 0.74382(12) 0.17288(13) 0.47202(8) 0.0169(3) Uani 1 1 d . . . . .
H22 H 0.697862 0.220742 0.471221 0.020 Uiso 1 1 calc R U . . .
C23 C 0.82451(11) 0.19498(12) 0.44920(8) 0.0147(3) Uani 1 1 d . . . . .
C24 C 0.84232(11) 0.28885(12) 0.42552(8) 0.0147(3) Uani 1 1 d . . . . .
C25 C 0.79489(11) 0.37486(12) 0.43772(8) 0.0145(3) Uani 1 1 d . . . . .
C26 C 0.75464(11) 0.39257(12) 0.49417(8) 0.0136(3) Uani 1 1 d . . . . .
O1 O 0.94253(8) 0.30734(8) 0.55186(6) 0.0144(2) Uani 1 1 d . . . . .
C27 C 0.98439(12) 0.39991(13) 0.55512(10) 0.0224(4) Uani 1 1 d . . . . .
H27A H 0.935615 0.447252 0.537184 0.034 Uiso 1 1 calc R U . . .
H27B H 1.031262 0.400416 0.528666 0.034 Uiso 1 1 calc R U . . .
H27C H 1.014917 0.415374 0.601754 0.034 Uiso 1 1 calc R U . . .
Br1 Br 1.00749(2) 0.19373(2) 0.67886(2) 0.02717(6) Uani 1 1 d . . . . .
O2 O 0.67376(9) 0.30244(10) 0.69832(6) 0.0214(3) Uani 1 1 d . . . . .
C28 C 0.69728(13) 0.26522(15) 0.76501(9) 0.0236(4) Uani 1 1 d . . . . .
H28A H 0.708659 0.196582 0.763653 0.035 Uiso 1 1 calc R U . . .
H28B H 0.645193 0.276805 0.785812 0.035 Uiso 1 1 calc R U . . .
H28C H 0.754082 0.296802 0.791198 0.035 Uiso 1 1 calc R U . . .
C29 C 0.29080(11) 0.18347(12) 0.87065(8) 0.0146(3) Uani 1 1 d . . . . .
C30 C 0.37437(11) 0.23422(12) 0.90091(8) 0.0153(3) Uani 1 1 d . . . . .
C31 C 0.38083(12) 0.27802(13) 0.96141(9) 0.0188(3) Uani 1 1 d . . . . .
C32 C 0.31020(12) 0.27210(13) 0.99599(9) 0.0193(3) Uani 1 1 d . . . . .
H32 H 0.315502 0.306278 1.036459 0.023 Uiso 1 1 calc R U . . .
C33 C 0.23335(12) 0.21607(12) 0.97030(8) 0.0161(3) Uani 1 1 d . . . . .
C34 C 0.22401(12) 0.16711(12) 0.90865(8) 0.0156(3) Uani 1 1 d . . . . .
C35 C 0.15133(12) 0.09838(13) 0.88620(9) 0.0185(3) Uani 1 1 d . . . . .
H35 H 0.104401 0.090020 0.910105 0.022 Uiso 1 1 calc R U . . .
C36 C 0.14872(12) 0.04511(13) 0.83123(9) 0.0209(4) Uani 1 1 d . . . . .
H36 H 0.105693 -0.006440 0.820629 0.025 Uiso 1 1 calc R U . . .
C37 C 0.20989(12) 0.06531(13) 0.78878(9) 0.0192(3) Uani 1 1 d . . . . .
C38 C 0.20904(14) 0.00809(14) 0.73152(9) 0.0241(4) Uani 1 1 d . . . . .
H38 H 0.165638 -0.043046 0.720248 0.029 Uiso 1 1 calc R U . . .
C39 C 0.26978(14) 0.02611(14) 0.69296(9) 0.0250(4) Uani 1 1 d . . . . .
H39 H 0.276220 -0.018515 0.659820 0.030 Uiso 1 1 calc R U . . .
C40 C 0.32387(13) 0.11156(13) 0.70195(8) 0.0200(4) Uani 1 1 d . . . . .
C41 C 0.38801(13) 0.13269(14) 0.66218(9) 0.0237(4) Uani 1 1 d . . . . .
H41 H 0.395391 0.088779 0.628876 0.028 Uiso 1 1 calc R U . . .
C42 C 0.43859(13) 0.21454(15) 0.67124(9) 0.0235(4) Uani 1 1 d . . . . .
H42 H 0.487136 0.223456 0.648852 0.028 Uiso 1 1 calc R U . . .
C43 C 0.41941(12) 0.28735(13) 0.71415(8) 0.0190(3) Uani 1 1 d . . . . .
C44 C 0.46989(12) 0.37522(15) 0.72249(9) 0.0233(4) Uani 1 1 d . . . . .
H44 H 0.519287 0.383979 0.700875 0.028 Uiso 1 1 calc R U . . .
C45 C 0.44882(13) 0.44624(15) 0.76053(9) 0.0248(4) Uani 1 1 d . . . . .
H45 H 0.487789 0.501099 0.769354 0.030 Uiso 1 1 calc R U . . .
C46 C 0.36848(13) 0.43954(13) 0.78759(9) 0.0206(4) Uani 1 1 d . . . . .
C47 C 0.33839(16) 0.51809(14) 0.81985(10) 0.0278(4) Uani 1 1 d . . . . .
H47 H 0.376204 0.573769 0.828432 0.033 Uiso 1 1 calc R U . . .
C48 C 0.25549(16) 0.51495(14) 0.83888(10) 0.0288(4) Uani 1 1 d . . . . .
H48 H 0.237067 0.567357 0.861778 0.035 Uiso 1 1 calc R U . . .
C49 C 0.19800(14) 0.43419(14) 0.82445(9) 0.0245(4) Uani 1 1 d . . . . .
H49 H 0.138814 0.433597 0.835256 0.029 Uiso 1 1 calc R U . . .
C50 C 0.22650(12) 0.35572(13) 0.79478(9) 0.0183(3) Uani 1 1 d . . . . .
H50 H 0.186461 0.301732 0.785031 0.022 Uiso 1 1 calc R U . . .
C51 C 0.31478(12) 0.35426(12) 0.77854(8) 0.0160(3) Uani 1 1 d . . . . .
C52 C 0.34912(11) 0.27250(13) 0.74894(8) 0.0155(3) Uani 1 1 d . . . . .
C53 C 0.31447(12) 0.17706(13) 0.75210(8) 0.0163(3) Uani 1 1 d . . . . .
C54 C 0.27185(11) 0.14332(12) 0.80357(8) 0.0155(3) Uani 1 1 d . . . . .
O3 O 0.44865(8) 0.24154(9) 0.87172(6) 0.0181(2) Uani 1 1 d . . . . .
C55 C 0.50425(14) 0.15697(16) 0.87692(12) 0.0317(5) Uani 1 1 d . . . . .
H55A H 0.531367 0.142187 0.924174 0.048 Uiso 1 1 calc R U . . .
H55B H 0.554916 0.166885 0.854466 0.048 Uiso 1 1 calc R U . . .
H55C H 0.464573 0.103897 0.855674 0.048 Uiso 1 1 calc R U . . .
Br2 Br 0.49010(2) 0.34882(2) 1.00137(2) 0.03618(7) Uani 1 1 d . . . . .
O4 O 0.16214(9) 0.20227(10) 1.00090(6) 0.0214(3) Uani 1 1 d . . . . .
C56 C 0.16833(14) 0.25432(14) 1.06161(10) 0.0255(4) Uani 1 1 d . . . . .
H56A H 0.222357 0.231467 1.096193 0.038 Uiso 1 1 calc R U . . .
H56B H 0.110634 0.244805 1.076488 0.038 Uiso 1 1 calc R U . . .
H56C H 0.176211 0.322246 1.053620 0.038 Uiso 1 1 calc R U . . .

loop_
_atom_site_aniso_label
_atom_site_aniso_U_11
_atom_site_aniso_U_22
_atom_site_aniso_U_33
_atom_site_aniso_U_23
_atom_site_aniso_U_13
_atom_site_aniso_U_12
C1 0.0136(7) 0.0123(8) 0.0135(7) -0.0006(6) 0.0023(6) -0.0019(6)
C2 0.0135(7) 0.0133(8) 0.0143(7) -0.0011(6) 0.0048(6) -0.0008(6)
C3 0.0133(7) 0.0189(9) 0.0179(8) 0.0038(6) 0.0031(6) 0.0032(6)
C4 0.0180(8) 0.0206(9) 0.0157(8) 0.0056(7) 0.0053(6) 0.0015(7)
C5 0.0162(8) 0.0184(8) 0.0165(8) -0.0002(6) 0.0071(6) -0.0014(6)
C6 0.0142(7) 0.0142(8) 0.0143(7) -0.0001(6) 0.0036(6) -0.0003(6)
C7 0.0144(8) 0.0206(9) 0.0182(8) -0.0012(7) 0.0046(6) 0.0017(6)
C8 0.0139(7) 0.0170(8) 0.0188(8) -0.0017(6) 0.0010(6) 0.0033(6)
C9 0.0158(7) 0.0145(8) 0.0143(7) -0.0003(6) -0.0001(6) -0.0020(6)
C10 0.0212(8) 0.0149(8) 0.0187(8) 0.0017(7) -0.0006(7) 0.0020(7)
C11 0.0242(9) 0.0166(8) 0.0154(8) 0.0037(6) -0.0001(7) -0.0026(7)
C12 0.0187(8) 0.0174(8) 0.0127(7) 0.0007(6) 0.0001(6) -0.0041(7)
C13 0.0223(8) 0.0215(9) 0.0124(7) 0.0016(6) 0.0017(6) -0.0074(7)
C14 0.0191(8) 0.0271(10) 0.0121(7) -0.0022(7) 0.0038(6) -0.0084(7)
C15 0.0162(8) 0.0208(9) 0.0123(7) -0.0034(6) 0.0025(6) -0.0054(6)
C16 0.0181(8) 0.0275(10) 0.0189(8) -0.0051(7) 0.0076(7) -0.0038(7)
C17 0.0180(8) 0.0236(9) 0.0231(9) -0.0039(7) 0.0070(7) 0.0017(7)
C18 0.0164(8) 0.0198(9) 0.0165(8) -0.0021(7) 0.0037(6) 0.0001(7)
C19 0.0203(8) 0.0173(9) 0.0255(9) -0.0014(7) 0.0051(7) 0.0033(7)
C20 0.0267(9) 0.0149(9) 0.0250(9) 0.0005(7) 0.0087(7) -0.0016(7)
C21 0.0206(8) 0.0200(9) 0.0226(9) 0.0000(7) 0.0084(7) -0.0025(7)
C22 0.0166(8) 0.0167(8) 0.0174(8) -0.0016(6) 0.0044(6) -0.0005(6)
C23 0.0150(7) 0.0162(8) 0.0119(7) -0.0026(6) 0.0019(6) -0.0019(6)
C24 0.0146(7) 0.0176(8) 0.0110(7) -0.0012(6) 0.0017(6) -0.0025(6)
C25 0.0140(7) 0.0155(8) 0.0125(7) -0.0003(6) 0.0008(6) -0.0030(6)
C26 0.0142(7) 0.0112(8) 0.0149(7) -0.0002(6) 0.0023(6) -0.0027(6)
O1 0.0134(5) 0.0152(6) 0.0156(6) 0.0001(4) 0.0056(4) -0.0005(4)
C27 0.0175(8) 0.0186(9) 0.0333(10) -0.0019(8) 0.0103(7) -0.0038(7)
Br1 0.01806(9) 0.04121(12) 0.02363(10) 0.01538(8) 0.00783(7) 0.01264(8)
O2 0.0174(6) 0.0315(7) 0.0177(6) 0.0076(5) 0.0088(5) 0.0052(5)
C28 0.0252(9) 0.0309(10) 0.0178(8) 0.0079(8) 0.0108(7) 0.0050(8)
C29 0.0152(7) 0.0130(8) 0.0156(8) 0.0038(6) 0.0040(6) 0.0031(6)
C30 0.0142(7) 0.0176(8) 0.0149(7) 0.0053(6) 0.0052(6) 0.0006(6)
C31 0.0156(8) 0.0228(9) 0.0178(8) 0.0004(7) 0.0036(6) -0.0046(7)
C32 0.0204(8) 0.0222(9) 0.0169(8) -0.0014(7) 0.0076(7) -0.0027(7)
C33 0.0151(7) 0.0170(8) 0.0179(8) 0.0044(6) 0.0072(6) 0.0015(6)
C34 0.0143(7) 0.0155(8) 0.0169(8) 0.0039(6) 0.0039(6) 0.0012(6)
C35 0.0153(8) 0.0182(9) 0.0218(8) 0.0046(7) 0.0046(6) -0.0005(6)
C36 0.0184(8) 0.0174(9) 0.0248(9) 0.0032(7) 0.0015(7) -0.0038(7)
C37 0.0198(8) 0.0177(9) 0.0184(8) 0.0024(7) 0.0016(7) 0.0023(7)
C38 0.0286(10) 0.0180(9) 0.0226(9) -0.0018(7) 0.0006(7) -0.0010(7)
C39 0.0357(10) 0.0197(9) 0.0172(8) -0.0033(7) 0.0019(7) 0.0054(8)
C40 0.0243(9) 0.0203(9) 0.0143(8) 0.0015(7) 0.0027(7) 0.0078(7)
C41 0.0290(10) 0.0285(10) 0.0142(8) 0.0020(7) 0.0061(7) 0.0127(8)
C42 0.0214(9) 0.0357(11) 0.0154(8) 0.0068(7) 0.0083(7) 0.0091(8)
C43 0.0169(8) 0.0256(10) 0.0146(8) 0.0060(7) 0.0040(6) 0.0050(7)
C44 0.0158(8) 0.0342(11) 0.0200(9) 0.0106(8) 0.0047(7) 0.0008(7)
C45 0.0219(9) 0.0282(10) 0.0222(9) 0.0079(8) 0.0013(7) -0.0077(8)
C46 0.0236(9) 0.0206(9) 0.0156(8) 0.0043(7) 0.0012(7) -0.0006(7)
C47 0.0422(12) 0.0180(9) 0.0215(9) 0.0006(7) 0.0049(8) -0.0044(8)
C48 0.0470(12) 0.0190(10) 0.0218(9) 0.0005(7) 0.0114(9) 0.0081(9)
C49 0.0311(10) 0.0241(10) 0.0217(9) 0.0057(7) 0.0131(8) 0.0087(8)
C50 0.0220(8) 0.0165(8) 0.0172(8) 0.0062(6) 0.0065(7) 0.0033(7)
C51 0.0186(8) 0.0178(9) 0.0113(7) 0.0049(6) 0.0032(6) 0.0021(6)
C52 0.0151(7) 0.0196(9) 0.0110(7) 0.0026(6) 0.0017(6) 0.0023(6)
C53 0.0156(8) 0.0181(8) 0.0145(8) 0.0023(6) 0.0023(6) 0.0043(6)
C54 0.0146(7) 0.0151(8) 0.0161(8) 0.0022(6) 0.0024(6) 0.0029(6)
O3 0.0149(6) 0.0236(7) 0.0170(6) 0.0050(5) 0.0066(5) 0.0006(5)
C55 0.0220(9) 0.0354(12) 0.0416(12) 0.0138(10) 0.0152(9) 0.0107(8)
Br2 0.02799(11) 0.05870(16) 0.02408(10) -0.01357(9) 0.01068(8) -0.02541(10)
O4 0.0188(6) 0.0260(7) 0.0229(6) -0.0034(5) 0.0117(5) -0.0041(5)
C56 0.0298(10) 0.0240(10) 0.0291(10) -0.0055(8) 0.0193(8) -0.0046(8)

loop_
_atom_type_symbol
_atom_type_description
_atom_type_scat_dispersion_real
_atom_type_scat_dispersion_imag
_atom_type_scat_source
C C 0.0033 0.0016 'International Tables Vol C Tables 4.2.6.8 and 6.1.1.4'
H H 0.0000 0.0000 'International Tables Vol C Tables 4.2.6.8 and 6.1.1.4'
Br Br -0.2901 2.4595 'International Tables Vol C Tables 4.2.6.8 and 6.1.1.4'
O O 0.0106 0.0060 'International Tables Vol C Tables 4.2.6.8 and 6.1.1.4'

loop_
_citation_id
_citation_doi
_citation_year
1 10.1039/D2CC01475K 2022

loop_
_geom_angle_atom_site_label_1
_geom_angle_atom_site_label_2
_geom_angle_atom_site_label_3
_geom_angle
_geom_angle_site_symmetry_1
_geom_angle_site_symmetry_3
_geom_angle_publ_flag
C6 C1 C2 117.68(14) . . ?
C6 C1 C26 118.25(14) . . ?
C2 C1 C26 123.87(14) . . ?
C3 C2 O1 118.73(14) . . ?
C3 C2 C1 119.31(15) . . ?
O1 C2 C1 121.93(14) . . ?
C2 C3 C4 123.20(15) . . ?
C2 C3 Br1 119.76(12) . . ?
C4 C3 Br1 117.04(12) . . ?
C5 C4 C3 118.13(15) . . ?
C5 C4 H4 120.9 . . ?
C3 C4 H4 120.9 . . ?
O2 C5 C4 124.02(15) . . ?
O2 C5 C6 115.05(15) . . ?
C4 C5 C6 120.92(15) . . ?
C1 C6 C5 119.98(15) . . ?
C1 C6 C7 120.42(15) . . ?
C5 C6 C7 119.35(15) . . ?
C8 C7 C6 119.59(15) . . ?
C8 C7 H7 120.2 . . ?
C6 C7 H7 120.2 . . ?
C7 C8 C9 121.29(16) . . ?
C7 C8 H8 119.4 . . ?
C9 C8 H8 119.4 . . ?
C26 C9 C10 120.63(15) . . ?
C26 C9 C8 120.60(15) . . ?
C10 C9 C8 118.77(16) . . ?
C11 C10 C9 120.25(16) . . ?
C11 C10 H10 119.9 . . ?
C9 C10 H10 119.9 . . ?
C10 C11 C12 120.51(16) . . ?
C10 C11 H11 119.7 . . ?
C12 C11 H11 119.7 . . ?
C11 C12 C25 120.56(15) . . ?
C11 C12 C13 119.14(16) . . ?
C25 C12 C13 120.30(16) . . ?
C14 C13 C12 120.51(16) . . ?
C14 C13 H13 119.7 . . ?
C12 C13 H13 119.7 . . ?
C13 C14 C15 120.25(16) . . ?
C13 C14 H14 119.9 . . ?
C15 C14 H14 119.9 . . ?
C24 C15 C14 120.08(16) . . ?
C24 C15 C16 120.47(16) . . ?
C14 C15 C16 119.38(16) . . ?
C17 C16 C15 121.08(16) . . ?
C17 C16 H16 119.5 . . ?
C15 C16 H16 119.5 . . ?
C16 C17 C18 120.18(17) . . ?
C16 C17 H17 119.9 . . ?
C18 C17 H17 119.9 . . ?
C19 C18 C23 119.70(16) . . ?
C19 C18 C17 120.30(16) . . ?
C23 C18 C17 119.91(16) . . ?
C20 C19 C18 120.85(17) . . ?
C20 C19 H19 119.6 . . ?
C18 C19 H19 119.6 . . ?
C19 C20 C21 119.60(17) . . ?
C19 C20 H20 120.2 . . ?
C21 C20 H20 120.2 . . ?
C22 C21 C20 120.48(16) . . ?
C22 C21 H21 119.8 . . ?
C20 C21 H21 119.8 . . ?
C21 C22 C23 121.35(16) . . ?
C21 C22 H22 119.3 . . ?
C23 C22 H22 119.3 . . ?
C22 C23 C18 117.44(16) . . ?
C22 C23 C24 123.20(15) . . ?
C18 C23 C24 119.17(15) . . ?
C15 C24 C25 118.33(15) . . ?
C15 C24 C23 117.20(15) . . ?
C25 C24 C23 124.33(15) . . ?
C12 C25 C24 116.81(15) . . ?
C12 C25 C26 116.90(15) . . ?
C24 C25 C26 126.29(15) . . ?
C9 C26 C25 117.86(15) . . ?
C9 C26 C1 116.42(14) . . ?
C25 C26 C1 125.62(15) . . ?
C2 O1 C27 113.23(13) . . ?
O1 C27 H27A 109.5 . . ?
O1 C27 H27B 109.5 . . ?
H27A C27 H27B 109.5 . . ?
O1 C27 H27C 109.5 . . ?
H27A C27 H27C 109.5 . . ?
H27B C27 H27C 109.5 . . ?
C5 O2 C28 117.31(13) . . ?
O2 C28 H28A 109.5 . . ?
O2 C28 H28B 109.5 . . ?
H28A C28 H28B 109.5 . . ?
O2 C28 H28C 109.5 . . ?
H28A C28 H28C 109.5 . . ?
H28B C28 H28C 109.5 . . ?
C34 C29 C30 118.56(15) . . ?
C34 C29 C54 117.94(15) . . ?
C30 C29 C54 123.44(15) . . ?
C31 C30 O3 118.84(15) . . ?
C31 C30 C29 118.68(15) . . ?
O3 C30 C29 122.48(15) . . ?
C30 C31 C32 123.01(16) . . ?
C30 C31 Br2 119.35(13) . . ?
C32 C31 Br2 117.64(13) . . ?
C33 C32 C31 118.69(16) . . ?
C33 C32 H32 120.7 . . ?
C31 C32 H32 120.7 . . ?
O4 C33 C32 123.73(16) . . ?
O4 C33 C34 115.58(15) . . ?
C32 C33 C34 120.69(15) . . ?
C29 C34 C33 119.38(15) . . ?
C29 C34 C35 119.58(16) . . ?
C33 C34 C35 120.96(15) . . ?
C36 C35 C34 120.60(16) . . ?
C36 C35 H35 119.7 . . ?
C34 C35 H35 119.7 . . ?
C35 C36 C37 120.91(17) . . ?
C35 C36 H36 119.5 . . ?
C37 C36 H36 119.5 . . ?
C54 C37 C38 119.31(16) . . ?
C54 C37 C36 119.45(16) . . ?
C38 C37 C36 121.24(17) . . ?
C39 C38 C37 120.60(18) . . ?
C39 C38 H38 119.7 . . ?
C37 C38 H38 119.7 . . ?
C38 C39 C40 120.41(17) . . ?
C38 C39 H39 119.8 . . ?
C40 C39 H39 119.8 . . ?
C53 C40 C39 119.26(17) . . ?
C53 C40 C41 118.96(17) . . ?
C39 C40 C41 121.78(17) . . ?
C42 C41 C40 120.97(17) . . ?
C42 C41 H41 119.5 . . ?
C40 C41 H41 119.5 . . ?
C41 C42 C43 120.47(17) . . ?
C41 C42 H42 119.8 . . ?
C43 C42 H42 119.8 . . ?
C52 C43 C42 119.52(17) . . ?
C52 C43 C44 119.32(17) . . ?
C42 C43 C44 121.16(16) . . ?
C45 C44 C43 121.35(17) . . ?
C45 C44 H44 119.3 . . ?
C43 C44 H44 119.3 . . ?
C44 C45 C46 120.62(18) . . ?
C44 C45 H45 119.7 . . ?
C46 C45 H45 119.7 . . ?
C47 C46 C51 119.39(17) . . ?
C47 C46 C45 121.19(18) . . ?
C51 C46 C45 119.32(17) . . ?
C48 C47 C46 120.93(19) . . ?
C48 C47 H47 119.5 . . ?
C46 C47 H47 119.5 . . ?
C47 C48 C49 119.77(18) . . ?
C47 C48 H48 120.1 . . ?
C49 C48 H48 120.1 . . ?
C50 C49 C48 120.59(18) . . ?
C50 C49 H49 119.7 . . ?
C48 C49 H49 119.7 . . ?
C49 C50 C51 120.97(18) . . ?
C49 C50 H50 119.5 . . ?
C51 C50 H50 119.5 . . ?
C50 C51 C46 117.85(16) . . ?
C50 C51 C52 123.10(16) . . ?
C46 C51 C52 118.90(15) . . ?
C43 C52 C53 118.14(16) . . ?
C43 C52 C51 118.22(16) . . ?
C53 C52 C51 123.64(15) . . ?
C40 C53 C52 118.08(15) . . ?
C40 C53 C54 117.70(16) . . ?
C52 C53 C54 124.22(15) . . ?
C37 C54 C53 118.15(16) . . ?
C37 C54 C29 117.86(15) . . ?
C53 C54 C29 123.97(15) . . ?
C30 O3 C55 113.93(14) . . ?
O3 C55 H55A 109.5 . . ?
O3 C55 H55B 109.5 . . ?
H55A C55 H55B 109.5 . . ?
O3 C55 H55C 109.5 . . ?
H55A C55 H55C 109.5 . . ?
H55B C55 H55C 109.5 . . ?
C33 O4 C56 116.35(14) . . ?
O4 C56 H56A 109.5 . . ?
O4 C56 H56B 109.5 . . ?
H56A C56 H56B 109.5 . . ?
O4 C56 H56C 109.5 . . ?
H56A C56 H56C 109.5 . . ?
H56B C56 H56C 109.5 . . ?

loop_
_geom_bond_atom_site_label_1
_geom_bond_atom_site_label_2
_geom_bond_distance
_geom_bond_site_symmetry_2
_geom_bond_publ_flag
C1 C6 1.421(2) . ?
C1 C2 1.425(2) . ?
C1 C26 1.464(2) . ?
C2 C3 1.376(2) . ?
C2 O1 1.3762(19) . ?
C3 C4 1.403(2) . ?
C3 Br1 1.9003(16) . ?
C4 C5 1.373(2) . ?
C4 H4 0.9500 . ?
C5 O2 1.368(2) . ?
C5 C6 1.425(2) . ?
C6 C7 1.430(2) . ?
C7 C8 1.348(2) . ?
C7 H7 0.9500 . ?
C8 C9 1.429(2) . ?
C8 H8 0.9500 . ?
C9 C26 1.415(2) . ?
C9 C10 1.421(2) . ?
C10 C11 1.355(3) . ?
C10 H10 0.9500 . ?
C11 C12 1.419(3) . ?
C11 H11 0.9500 . ?
C12 C25 1.424(2) . ?
C12 C13 1.427(2) . ?
C13 C14 1.352(3) . ?
C13 H13 0.9500 . ?
C14 C15 1.425(2) . ?
C14 H14 0.9500 . ?
C15 C24 1.416(2) . ?
C15 C16 1.431(3) . ?
C16 C17 1.353(3) . ?
C16 H16 0.9500 . ?
C17 C18 1.432(2) . ?
C17 H17 0.9500 . ?
C18 C19 1.414(3) . ?
C18 C23 1.424(2) . ?
C19 C20 1.373(3) . ?
C19 H19 0.9500 . ?
C20 C21 1.404(3) . ?
C20 H20 0.9500 . ?
C21 C22 1.377(3) . ?
C21 H21 0.9500 . ?
C22 C23 1.415(2) . ?
C22 H22 0.9500 . ?
C23 C24 1.453(2) . ?
C24 C25 1.448(2) . ?
C25 C26 1.454(2) . ?
O1 C27 1.433(2) . ?
C27 H27A 0.9800 . ?
C27 H27B 0.9800 . ?
C27 H27C 0.9800 . ?
O2 C28 1.433(2) . ?
C28 H28A 0.9800 . ?
C28 H28B 0.9800 . ?
C28 H28C 0.9800 . ?
C29 C34 1.420(2) . ?
C29 C30 1.422(2) . ?
C29 C54 1.457(2) . ?
C30 C31 1.375(2) . ?
C30 O3 1.3757(19) . ?
C31 C32 1.401(2) . ?
C31 Br2 1.8936(17) . ?
C32 C33 1.370(2) . ?
C32 H32 0.9500 . ?
C33 O4 1.3642(19) . ?
C33 C34 1.423(2) . ?
C34 C35 1.428(2) . ?
C35 C36 1.352(3) . ?
C35 H35 0.9500 . ?
C36 C37 1.432(2) . ?
C36 H36 0.9500 . ?
C37 C54 1.408(2) . ?
C37 C38 1.427(3) . ?
C38 C39 1.360(3) . ?
C38 H38 0.9500 . ?
C39 C40 1.426(3) . ?
C39 H39 0.9500 . ?
C40 C53 1.418(2) . ?
C40 C41 1.427(3) . ?
C41 C42 1.356(3) . ?
C41 H41 0.9500 . ?
C42 C43 1.427(3) . ?
C42 H42 0.9500 . ?
C43 C52 1.413(2) . ?
C43 C44 1.428(3) . ?
C44 C45 1.353(3) . ?
C44 H44 0.9500 . ?
C45 C46 1.429(3) . ?
C45 H45 0.9500 . ?
C46 C47 1.415(3) . ?
C46 C51 1.421(3) . ?
C47 C48 1.370(3) . ?
C47 H47 0.9500 . ?
C48 C49 1.401(3) . ?
C48 H48 0.9500 . ?
C49 C50 1.376(3) . ?
C49 H49 0.9500 . ?
C50 C51 1.418(2) . ?
C50 H50 0.9500 . ?
C51 C52 1.449(2) . ?
C52 C53 1.441(2) . ?
C53 C54 1.442(2) . ?
O3 C55 1.430(2) . ?
C55 H55A 0.9800 . ?
C55 H55B 0.9800 . ?
C55 H55C 0.9800 . ?
O4 C56 1.435(2) . ?
C56 H56A 0.9800 . ?
C56 H56B 0.9800 . ?
C56 H56C 0.9800 . ?
